data_7124698
loop_
_publ_author_name
'Pfletscher, Michael'
'W\"olper, Christoph'
'Gutmann, Jochen S.'
'Mezger, Markus'
'Giese, Michael'

_publ_section_title
;
 A modular approach towards functional supramolecular aggregates - subtle
 structural differences inducing liquid crystallinity.
;
_journal_issue 55
_journal_name_full 'Chemical communications (Cambridge, England)'
_journal_page_first 8549
_journal_page_last 8552
_journal_paper_doi 10.1039/c6cc03966a
_journal_volume 52
_journal_year 2016
_chemical_formula_sum 'C51 H57 N9 O6'
_chemical_formula_weight 892.05
_space_group_crystal_system monoclinic
_space_group_IT_number 14
_space_group_name_Hall '-P 2ybc'
_space_group_name_H-M_alt 'P 1 21/c 1'
_atom_sites_solution_hydrogens mixed
_atom_sites_solution_primary direct
_atom_sites_solution_secondary difmap
_audit_creation_method SHELXL-2014/7
_audit_update_record
;
2016-02-25 deposited with the CCDC.
2016-06-09 downloaded from the CCDC.
;
_cell_angle_alpha 90
_cell_angle_beta 111.8120(10)
_cell_angle_gamma 90
_cell_formula_units_Z 8
_cell_length_a 26.8526(7)
_cell_length_b 13.8261(4)
_cell_length_c 26.9848(7)
_cell_measurement_reflns_used 9782
_cell_measurement_temperature 100(1)
_cell_measurement_theta_max 31.61
_cell_measurement_theta_min 2.7
_cell_volume 9301.3(4)
_computing_cell_refinement 'BRUKER D8 KAPPA APEX 2 (3.0-2009)'
_computing_data_collection 'BRUKER D8 KAPPA APEX 2 (3.0-2009)'
_computing_data_reduction 'BRUKER D8 KAPPA APEX 2 (3.0-2009)'
_computing_molecular_graphics 'BRUKER AXS SHELXTL (c) 2008 / Vers. 2008/4'
_computing_publication_material 'BRUKER AXS SHELXTL (c) 2008 / Vers. 2008/4'
_computing_structure_refinement 'SHELXL-2014/7 (Sheldrick, 2014)'
_computing_structure_solution 'BRUKER D8 KAPPA APEX 2 (3.0-2009)'
_diffrn_ambient_temperature 100(1)
_diffrn_detector_area_resol_mean 512
_diffrn_measured_fraction_theta_full 1.000
_diffrn_measured_fraction_theta_max 1.000
_diffrn_measurement_device_type
; 
 Bruker D8 KAPPA series II with APEX II area detector system
;
_diffrn_measurement_method
;
 Data collection strategy APEX 2/COSMO
;
_diffrn_radiation_monochromator 'Triumph Goebel mirror'
_diffrn_radiation_source 'fine-focus sealed tube'
_diffrn_radiation_type MoK\a
_diffrn_radiation_wavelength 0.71073
_diffrn_reflns_av_R_equivalents 0.0548
_diffrn_reflns_av_unetI/netI 0.0558
_diffrn_reflns_Laue_measured_fraction_full 1.000
_diffrn_reflns_Laue_measured_fraction_max 1.000
_diffrn_reflns_limit_h_max 32
_diffrn_reflns_limit_h_min -35
_diffrn_reflns_limit_k_max 18
_diffrn_reflns_limit_k_min -18
_diffrn_reflns_limit_l_max 35
_diffrn_reflns_limit_l_min -35
_diffrn_reflns_number 142270
_diffrn_reflns_point_group_measured_fraction_full 1.000
_diffrn_reflns_point_group_measured_fraction_max 1.000
_diffrn_reflns_theta_full 25.242
_diffrn_reflns_theta_max 28.282
_diffrn_reflns_theta_min 1.524
_exptl_absorpt_coefficient_mu 0.085
_exptl_absorpt_correction_T_max 0.75
_exptl_absorpt_correction_T_min 0.66
_exptl_absorpt_correction_type multi-scan
_exptl_absorpt_process_details
; 
 BRUKER AXS SMART APEX 2 Vers. 3.0-2009
 R.H. Blessing, Acta Cryst. (1995) A51 33-38 
;
_exptl_crystal_colour orange
_exptl_crystal_density_diffrn 1.274
_exptl_crystal_description tablet
_exptl_crystal_F_000 3792
_exptl_crystal_size_max 0.395
_exptl_crystal_size_mid 0.240
_exptl_crystal_size_min 0.070
_refine_diff_density_max 0.708
_refine_diff_density_min -0.290
_refine_diff_density_rms 0.056
_refine_ls_extinction_method none
_refine_ls_goodness_of_fit_ref 1.026
_refine_ls_hydrogen_treatment mixed
_refine_ls_matrix_type full
_refine_ls_number_parameters 1423
_refine_ls_number_reflns 23087
_refine_ls_number_restraints 1137
_refine_ls_restrained_S_all 1.011
_refine_ls_R_factor_all 0.1297
_refine_ls_R_factor_gt 0.0592
_refine_ls_shift/su_max 0.001
_refine_ls_shift/su_mean 0.000
_refine_ls_structure_factor_coef Fsqd
_refine_ls_weighting_details 'w=1/[\s^2^(Fo^2^)+(0.0674P)^2^+5.6909P] where P=(Fo^2^+2Fc^2^)/3'
_refine_ls_weighting_scheme calc
_refine_ls_wR_factor_gt 0.1373
_refine_ls_wR_factor_ref 0.1749
_reflns_Friedel_coverage 0.000
_reflns_number_gt 12757
_reflns_number_total 23087
_reflns_threshold_expression 'I > 2\s(I)'
_cod_data_source_file c6cc03966a5.cif
_cod_data_source_block mg_81m
_cod_original_sg_symbol_H-M 'P 21/c'
_cod_database_code 7124698
_shelx_shelxl_version_number 2014/7
_shelx_space_group_comment
;
The symmetry employed for this shelxl refinement is uniquely defined
by the following loop, which should always be used as a source of
symmetry information in preference to the above space-group names.
They are only intended as comments.
;
_shelx_estimated_absorpt_t_min 0.967
_shelx_estimated_absorpt_t_max 0.994

loop_
_space_group_symop_operation_xyz
'x, y, z'
'-x, y+1/2, -z+1/2'
'-x, -y, -z'
'x, -y-1/2, z-1/2'

loop_
_atom_site_label
_atom_site_type_symbol
_atom_site_fract_x
_atom_site_fract_y
_atom_site_fract_z
_atom_site_U_iso_or_equiv
_atom_site_adp_type
_atom_site_occupancy
_atom_site_site_symmetry_order
_atom_site_calc_flag
_atom_site_refinement_flags_posn
_atom_site_refinement_flags_adp
_atom_site_refinement_flags_occupancy
_atom_site_disorder_assembly
_atom_site_disorder_group
O101 O 0.17553(6) 1.31985(11) 0.75390(6) 0.0265(3) Uani 1 1 d . U . . .
H83 H 0.4563(10) 0.3393(19) 0.6451(10) 0.039(8) Uiso 1 1 d . . . . .
H82 H 0.5502(11) 0.203(2) 0.8746(11) 0.053(9) Uiso 1 1 d . . . . .
H81 H 0.5452(10) 0.5248(19) 0.8364(11) 0.044(8) Uiso 1 1 d . . . . .
H73 H 0.0510(13) 0.528(2) 0.3787(14) 0.089(12) Uiso 1 1 d . . . . .
H72 H -0.0489(11) 0.666(2) 0.1466(12) 0.059(9) Uiso 1 1 d . . . . .
H71 H 0.0434(9) 0.8535(17) 0.3397(10) 0.031(6) Uiso 1 1 d . . . . .
O201 O -0.18018(6) 1.16776(11) -0.25782(6) 0.0264(3) Uani 1 1 d . U . . .
O301 O 0.16836(6) 1.03202(11) 0.77233(6) 0.0296(4) Uani 1 1 d . U . . .
O401 O 0.67963(5) 0.98814(11) 1.25313(5) 0.0246(3) Uani 1 1 d . U . . .
O501 O 0.67964(5) 0.69486(10) 1.27826(6) 0.0247(3) Uani 1 1 d . U . . .
O601 O 0.33476(6) 0.84515(10) 0.24202(5) 0.0242(3) Uani 1 1 d . U . . .
O701 O 0.03052(7) 0.84939(11) 0.30335(6) 0.0331(4) Uani 1 1 d . U . . .
O702 O -0.04326(6) 0.61478(12) 0.16576(6) 0.0296(4) Uani 1 1 d . U . . .
O703 O 0.03187(6) 0.50940(11) 0.34323(6) 0.0281(4) Uani 1 1 d . U . . .
O801 O 0.53277(6) 0.52217(10) 0.80289(6) 0.0275(4) Uani 1 1 d . U . . .
O802 O 0.53579(6) 0.18218(10) 0.84209(6) 0.0235(3) Uani 1 1 d . U . . .
O803 O 0.46321(6) 0.28768(11) 0.66448(6) 0.0256(3) Uani 1 1 d . U . . .
N101 N 0.0684(8) 0.8989(16) 0.4116(8) 0.033(4) Uani 0.572(10) 1 d . U P A 3
N102 N 0.12762(17) 1.0498(4) 0.5561(2) 0.0274(12) Uani 0.572(10) 1 d . U P A 3
N103 N 0.0945(2) 1.0981(3) 0.5692(2) 0.0259(11) Uani 0.572(10) 1 d . U P A 3
N10C N 0.0628(10) 0.888(2) 0.4121(8) 0.019(2) Uani 0.428(10) 1 d . U P A 4
N10B N 0.1309(3) 1.0798(5) 0.5780(3) 0.0243(15) Uani 0.428(10) 1 d . U P A 4
N10A N 0.0830(2) 1.0701(4) 0.5449(3) 0.0272(16) Uani 0.428(10) 1 d . U P A 4
N201 N -0.06358(7) 0.74945(14) 0.08588(7) 0.0293(4) Uani 1 1 d . U . . .
N202 N -0.08356(10) 0.91836(17) -0.05017(12) 0.0245(7) Uani 0.875(8) 1 d . U P B 9
N203 N -0.13152(11) 0.9250(2) -0.08235(12) 0.0237(7) Uani 0.875(8) 1 d . U P B 9
N20B N -0.0968(10) 0.9343(15) -0.0782(10) 0.036(4) Uani 0.125(8) 1 d . U P B 10
N20A N -0.1298(9) 0.8952(16) -0.0612(9) 0.037(4) Uani 0.125(8) 1 d . U P B 10
N301 N 0.08055(9) 0.57884(14) 0.44552(8) 0.0354(5) Uani 1 1 d . U . . .
N302 N 0.13762(8) 0.75026(14) 0.58453(7) 0.0315(4) Uani 1 1 d . U . . .
N303 N 0.10182(8) 0.78872(13) 0.59636(8) 0.0313(4) Uani 1 1 d . U . . .
N401 N 0.56835(8) 0.56067(13) 0.91196(7) 0.0281(4) Uani 1 1 d . U . . .
N402 N 0.63311(9) 0.7151(2) 1.05679(11) 0.0251(7) Uani 0.860(8) 1 d . U P C 5
N403 N 0.59971(11) 0.75325(18) 1.07324(13) 0.0239(7) Uani 0.860(8) 1 d . U P C 5
N40B N 0.6347(8) 0.7473(13) 1.0783(8) 0.026(3) Uani 0.140(8) 1 d . U P C 6
N40A N 0.5851(7) 0.7376(11) 1.0474(8) 0.023(3) Uani 0.140(8) 1 d . U P C 6
N501 N 0.57463(8) 0.25371(13) 0.94469(7) 0.0292(4) Uani 1 1 d . U . . .
N502 N 0.63676(9) 0.42078(19) 1.08506(10) 0.0223(6) Uani 0.867(6) 1 d . U P D 7
N503 N 0.60231(11) 0.46230(17) 1.09877(10) 0.0217(6) Uani 0.867(6) 1 d . U P D 7
N50B N 0.6325(9) 0.4533(14) 1.1016(8) 0.025(3) Uani 0.133(6) 1 d . U P D 8
N50A N 0.5824(7) 0.4384(12) 1.0705(7) 0.031(4) Uani 0.133(6) 1 d . U P D 8
N601 N 0.4413(4) 0.4227(9) 0.5837(5) 0.0256(14) Uani 0.669(8) 1 d . U P E 1
N602 N 0.42283(15) 0.5959(2) 0.44934(18) 0.0263(9) Uani 0.669(8) 1 d . U P E 1
N603 N 0.37548(16) 0.6019(3) 0.41578(16) 0.0255(9) Uani 0.669(8) 1 d . U P E 1
N60C N 0.4323(9) 0.417(2) 0.5821(11) 0.025(3) Uani 0.331(8) 1 d . U P E 2
N60B N 0.3727(3) 0.5653(6) 0.4362(3) 0.0256(18) Uani 0.331(8) 1 d . U P E 2
N60A N 0.4071(4) 0.6093(5) 0.4229(4) 0.0253(17) Uani 0.331(8) 1 d . U P E 2
C101 C 0.1118(5) 0.8766(10) 0.4486(4) 0.0275(18) Uani 0.572(10) 1 d . U P A 3
H101 H 0.1308 0.8222 0.4432 0.033 Uiso 0.572(10) 1 calc R U P A 3
C102 C 0.1340(3) 0.9260(6) 0.4968(3) 0.0283(15) Uani 0.572(10) 1 d . U P A 3
H102 H 0.1688 0.9110 0.5217 0.034 Uiso 0.572(10) 1 calc R U P A 3
C103 C 0.1034(3) 0.9973(5) 0.5071(2) 0.0219(13) Uani 0.572(10) 1 d . U P A 3
C104 C 0.0528(3) 1.0162(6) 0.4698(3) 0.0276(15) Uani 0.572(10) 1 d . U P A 3
H104 H 0.0307 1.0647 0.4760 0.033 Uiso 0.572(10) 1 calc R U P A 3
C105 C 0.0353(7) 0.9623(14) 0.4233(5) 0.034(3) Uani 0.572(10) 1 d . U P A 3
H105 H -0.0006 0.9696 0.3988 0.041 Uiso 0.572(10) 1 calc R U P A 3
C10A C 0.1136(7) 0.8906(13) 0.4584(6) 0.029(3) Uani 0.428(10) 1 d . U P A 4
H10C H 0.1427 0.8524 0.4576 0.035 Uiso 0.428(10) 1 calc R U P A 4
C10B C 0.1207(4) 0.9444(8) 0.5017(4) 0.0225(18) Uani 0.428(10) 1 d . U P A 4
H10D H 0.1528 0.9392 0.5324 0.027 Uiso 0.428(10) 1 calc R U P A 4
C10C C 0.0804(4) 1.0083(5) 0.5014(3) 0.0175(15) Uani 0.428(10) 1 d . U P A 4
C10D C 0.0339(4) 1.0131(8) 0.4572(4) 0.0225(18) Uani 0.428(10) 1 d . U P A 4
H10E H 0.0051 1.0535 0.4568 0.027 Uiso 0.428(10) 1 calc R U P A 4
C10E C 0.0298(8) 0.9577(17) 0.4133(7) 0.024(2) Uani 0.428(10) 1 d . U P A 4
H10F H 0.0005 0.9709 0.3810 0.029 Uiso 0.428(10) 1 calc R U P A 4
C106 C 0.12499(14) 1.14892(19) 0.61812(10) 0.0495(7) Uani 1 1 d . U . . .
C107 C 0.17894(13) 1.15940(18) 0.64997(10) 0.0461(7) Uani 1 1 d . U . . .
H107 H 0.2052 1.1264 0.6406 0.055 Uiso 1 1 calc R U . . .
C108 C 0.19508(10) 1.21683(17) 0.69494(10) 0.0349(6) Uani 1 1 d . U . . .
H108 H 0.2321 1.2236 0.7163 0.042 Uiso 1 1 calc R U . . .
C109 C 0.15639(9) 1.26483(16) 0.70873(8) 0.0260(5) Uani 1 1 d . U . . .
C110 C 0.10219(10) 1.25482(18) 0.67735(9) 0.0355(6) Uani 1 1 d . U . . .
H110 H 0.0757 1.2869 0.6868 0.043 Uiso 1 1 calc R U . . .
C111 C 0.08749(12) 1.19753(19) 0.63229(10) 0.0463(7) Uani 1 1 d . U . . .
H111 H 0.0506 1.1915 0.6105 0.056 Uiso 1 1 calc R U . . .
C112 C 0.13665(9) 1.37241(16) 0.76839(9) 0.0286(5) Uani 1 1 d . U . . .
H11A H 0.1130 1.3264 0.7773 0.034 Uiso 1 1 calc R U . . .
H11B H 0.1141 1.4124 0.7379 0.034 Uiso 1 1 calc R U . . .
C113 C 0.16501(9) 1.43649(16) 0.81583(9) 0.0308(5) Uani 1 1 d . U . . .
H11C H 0.1383 1.4804 0.8211 0.037 Uiso 1 1 calc R U . . .
H11D H 0.1913 1.4771 0.8075 0.037 Uiso 1 1 calc R U . . .
C114 C 0.19415(10) 1.38317(16) 0.86772(9) 0.0328(5) Uani 1 1 d . U . . .
H11E H 0.2252 1.3481 0.8650 0.039 Uiso 1 1 calc R U . . .
H11F H 0.1697 1.3347 0.8734 0.039 Uiso 1 1 calc R U . . .
C115 C 0.21387(11) 1.45119(18) 0.91546(9) 0.0413(6) Uani 1 1 d . U . . .
H11G H 0.2398 1.4969 0.9110 0.062 Uiso 1 1 calc R U . . .
H11H H 0.2312 1.4135 0.9482 0.062 Uiso 1 1 calc R U . . .
H11I H 0.1834 1.4869 0.9180 0.062 Uiso 1 1 calc R U . . .
C201 C -0.02832(10) 0.81658(17) 0.08397(9) 0.0327(5) Uani 1 1 d . U . . .
H201 H 0.0029 0.8267 0.1151 0.039 Uiso 1 1 calc R U . . .
C202 C -0.03467(10) 0.87168(17) 0.03961(9) 0.0342(5) Uani 1 1 d . U . . .
H202 H -0.0084 0.9179 0.0400 0.041 Uiso 1 1 calc R U . . .
C203 C -0.07957(10) 0.85840(17) -0.00499(9) 0.0323(5) Uani 1 1 d . U . . .
C204 C -0.11717(10) 0.78921(18) -0.00476(9) 0.0348(6) Uani 1 1 d . U . . .
H204 H -0.1486 0.7783 -0.0355 0.042 Uiso 1 1 calc R U . . .
C205 C -0.10731(9) 0.73670(17) 0.04181(9) 0.0324(5) Uani 1 1 d . U . . .
H205 H -0.1328 0.6895 0.0424 0.039 Uiso 1 1 calc R U . . .
C206 C -0.13832(10) 0.98530(16) -0.12719(9) 0.0299(5) Uani 1 1 d . U . . .
C207 C -0.09761(9) 1.02610(17) -0.14096(9) 0.0327(5) Uani 1 1 d . U . . .
H207 H -0.0612 1.0119 -0.1202 0.039 Uiso 1 1 calc R U . . .
C208 C -0.10984(9) 1.08714(16) -0.18469(8) 0.0291(5) Uani 1 1 d . U . . .
H208 H -0.0821 1.1141 -0.1942 0.035 Uiso 1 1 calc R U . . .
C209 C -0.16358(8) 1.10848(15) -0.21454(8) 0.0245(5) Uani 1 1 d . U . . .
C210 C -0.20407(9) 1.06697(16) -0.20111(9) 0.0291(5) Uani 1 1 d . U . . .
H210 H -0.2406 1.0810 -0.2217 0.035 Uiso 1 1 calc R U . . .
C211 C -0.19130(10) 1.00568(17) -0.15809(9) 0.0332(5) Uani 1 1 d . U . . .
H211 H -0.2192 0.9769 -0.1494 0.040 Uiso 1 1 calc R U . . .
C212 C -0.13980(9) 1.21677(16) -0.27165(9) 0.0298(5) Uani 1 1 d . U . . .
H21A H -0.1160 1.1690 -0.2791 0.036 Uiso 1 1 calc R U . . .
H21B H -0.1177 1.2584 -0.2417 0.036 Uiso 1 1 calc R U . . .
C213 C -0.16766(9) 1.27741(16) -0.32049(9) 0.0300(5) Uani 1 1 d . U . . .
H21C H -0.1408 1.3195 -0.3269 0.036 Uiso 1 1 calc R U . . .
H21D H -0.1941 1.3198 -0.3136 0.036 Uiso 1 1 calc R U . . .
C214 C -0.19626(10) 1.21820(17) -0.37031(9) 0.0331(5) Uani 1 1 d . U . . .
H21E H -0.2277 1.1858 -0.3668 0.040 Uiso 1 1 calc R U . . .
H21F H -0.1717 1.1674 -0.3737 0.040 Uiso 1 1 calc R U . . .
C215 C -0.21504(11) 1.28019(19) -0.42062(10) 0.0426(6) Uani 1 1 d . U . . .
H21G H -0.2303 1.2385 -0.4520 0.064 Uiso 1 1 calc R U . . .
H21H H -0.1845 1.3160 -0.4229 0.064 Uiso 1 1 calc R U . . .
H21I H -0.2424 1.3259 -0.4192 0.064 Uiso 1 1 calc R U . . .
C301 C 0.13134(11) 0.57417(17) 0.48113(9) 0.0379(6) Uani 1 1 d . U . . .
H301 H 0.1552 0.5302 0.4743 0.045 Uiso 1 1 calc R U . . .
C302 C 0.15071(10) 0.62950(17) 0.52692(9) 0.0350(5) Uani 1 1 d . U . . .
H302 H 0.1871 0.6249 0.5505 0.042 Uiso 1 1 calc R U . . .
C303 C 0.11587(9) 0.69113(17) 0.53725(9) 0.0300(5) Uani 1 1 d . U . . .
C304 C 0.06304(10) 0.69769(18) 0.50184(9) 0.0351(6) Uani 1 1 d . U . . .
H304 H 0.0384 0.7406 0.5082 0.042 Uiso 1 1 calc R U . . .
C305 C 0.04735(11) 0.63898(18) 0.45654(9) 0.0384(6) Uani 1 1 d . U . . .
H305 H 0.0111 0.6421 0.4323 0.046 Uiso 1 1 calc R U . . .
C306 C 0.12198(9) 0.85019(15) 0.64223(8) 0.0254(5) Uani 1 1 d . U . . .
C307 C 0.17607(9) 0.86946(16) 0.67145(9) 0.0294(5) Uani 1 1 d . U . . .
H307 H 0.2030 0.8402 0.6616 0.035 Uiso 1 1 calc R U . . .
C308 C 0.19014(9) 0.93068(16) 0.71439(9) 0.0280(5) Uani 1 1 d . U . . .
H308 H 0.2269 0.9437 0.7344 0.034 Uiso 1 1 calc R U . . .
C309 C 0.15031(9) 0.97421(15) 0.72897(8) 0.0248(5) Uani 1 1 d . U . . .
C310 C 0.09622(9) 0.95514(16) 0.69974(9) 0.0274(5) Uani 1 1 d . U . . .
H310 H 0.0691 0.9844 0.7094 0.033 Uiso 1 1 calc R U . . .
C311 C 0.08277(9) 0.89316(16) 0.65668(9) 0.0277(5) Uani 1 1 d . U . . .
H311 H 0.0461 0.8797 0.6366 0.033 Uiso 1 1 calc R U . . .
C312 C 0.12973(9) 1.07086(16) 0.79233(9) 0.0308(5) Uani 1 1 d . U . . .
H31A H 0.1076 1.0182 0.7983 0.037 Uiso 1 1 calc R U . . .
H31B H 0.1057 1.1172 0.7664 0.037 Uiso 1 1 calc R U . . .
C313 C 0.16056(10) 1.12100(17) 0.84394(9) 0.0349(6) Uani 1 1 d . U . . .
H31C H 0.1349 1.1525 0.8574 0.042 Uiso 1 1 calc R U . . .
H31D H 0.1830 1.1723 0.8372 0.042 Uiso 1 1 calc R U . . .
C314 C 0.19634(11) 1.05353(18) 0.88660(9) 0.0409(6) Uani 1 1 d . U . . .
H31E H 0.2239 1.0258 0.8744 0.049 Uiso 1 1 calc R U . . .
H31F H 0.1745 0.9995 0.8916 0.049 Uiso 1 1 calc R U . . .
C315 C 0.22408(13) 1.1041(2) 0.93981(10) 0.0534(8) Uani 1 1 d . U . . .
H31G H 0.2465 1.1568 0.9353 0.080 Uiso 1 1 calc R U . . .
H31H H 0.2466 1.0575 0.9660 0.080 Uiso 1 1 calc R U . . .
H31I H 0.1970 1.1304 0.9524 0.080 Uiso 1 1 calc R U . . .
C401 C 0.61608(10) 0.54221(17) 0.95027(9) 0.0335(5) Uani 1 1 d . U . . .
H401 H 0.6372 0.4920 0.9440 0.040 Uiso 1 1 calc R U . . .
C402 C 0.63644(10) 0.59054(18) 0.99760(10) 0.0380(6) Uani 1 1 d . U . . .
H402 H 0.6708 0.5745 1.0230 0.046 Uiso 1 1 calc R U . . .
C403 C 0.60682(10) 0.66206(17) 1.00796(9) 0.0335(5) Uani 1 1 d . U . . .
C404 C 0.55629(11) 0.68299(17) 0.96969(10) 0.0361(6) Uani 1 1 d . U . . .
H404 H 0.5344 0.7319 0.9759 0.043 Uiso 1 1 calc R U . . .
C405 C 0.53860(10) 0.63020(16) 0.92201(9) 0.0317(5) Uani 1 1 d . U . . .
H405 H 0.5043 0.6442 0.8958 0.038 Uiso 1 1 calc R U . . .
C406 C 0.62401(10) 0.81080(16) 1.12001(9) 0.0305(5) Uani 1 1 d . U . . .
C407 C 0.67858(10) 0.83187(17) 1.14533(9) 0.0319(5) Uani 1 1 d . U . . .
H407 H 0.7037 0.8053 1.1320 0.038 Uiso 1 1 calc R U . . .
C408 C 0.69608(9) 0.89112(16) 1.18963(9) 0.0286(5) Uani 1 1 d . U . . .
H408 H 0.7332 0.9055 1.2067 0.034 Uiso 1 1 calc R U . . .
C409 C 0.65894(9) 0.93011(15) 1.20943(8) 0.0243(5) Uani 1 1 d . U . . .
C410 C 0.60465(9) 0.90740(17) 1.18479(9) 0.0316(5) Uani 1 1 d . U . . .
H410 H 0.5794 0.9322 1.1985 0.038 Uiso 1 1 calc R U . . .
C411 C 0.58792(10) 0.84831(17) 1.14010(9) 0.0344(5) Uani 1 1 d . U . . .
H411 H 0.5509 0.8335 1.1230 0.041 Uiso 1 1 calc R U . . .
C412 C 0.64149(8) 1.04089(16) 1.26882(9) 0.0269(5) Uani 1 1 d . U . . .
H41A H 0.6190 0.9951 1.2796 0.032 Uiso 1 1 calc R U . . .
H41B H 0.6177 1.0796 1.2384 0.032 Uiso 1 1 calc R U . . .
C413 C 0.67170(9) 1.10702(15) 1.31511(8) 0.0263(5) Uani 1 1 d . U . . .
H41C H 0.6458 1.1519 1.3212 0.032 Uiso 1 1 calc R U . . .
H41D H 0.6974 1.1463 1.3052 0.032 Uiso 1 1 calc R U . . .
C414 C 0.70227(9) 1.05427(16) 1.36692(8) 0.0293(5) Uani 1 1 d . U . . .
H41E H 0.7329 1.0195 1.3633 0.035 Uiso 1 1 calc R U . . .
H41F H 0.6784 1.0056 1.3735 0.035 Uiso 1 1 calc R U . . .
C415 C 0.72315(11) 1.12233(17) 1.41481(9) 0.0373(6) Uani 1 1 d . U . . .
H41G H 0.7407 1.0845 1.4474 0.056 Uiso 1 1 calc R U . . .
H41H H 0.6931 1.1586 1.4180 0.056 Uiso 1 1 calc R U . . .
H41I H 0.7490 1.1676 1.4098 0.056 Uiso 1 1 calc R U . . .
C501 C 0.62577(10) 0.25019(17) 0.97881(9) 0.0346(5) Uani 1 1 d . U . . .
H501 H 0.6495 0.2078 0.9707 0.042 Uiso 1 1 calc R U . . .
C502 C 0.64612(11) 0.30390(17) 1.02478(9) 0.0376(6) Uani 1 1 d . U . . .
H502 H 0.6830 0.2995 1.0471 0.045 Uiso 1 1 calc R U . . .
C503 C 0.61270(10) 0.36325(17) 1.03770(9) 0.0326(5) Uani 1 1 d . U . . .
C504 C 0.55895(11) 0.36864(17) 1.00429(10) 0.0367(6) Uani 1 1 d . U . . .
H504 H 0.5347 0.4094 1.0127 0.044 Uiso 1 1 calc R U . D 8
C505 C 0.54154(10) 0.31182(17) 0.95762(10) 0.0357(6) Uani 1 1 d . U . . .
H505 H 0.5049 0.3149 0.9345 0.043 Uiso 1 1 calc R U . . .
C506 C 0.62546(9) 0.52131(15) 1.14455(8) 0.0263(5) Uani 1 1 d . U . . .
C507 C 0.68027(9) 0.53841(16) 1.17190(9) 0.0293(5) Uani 1 1 d . U . . .
H507 H 0.7059 0.5092 1.1600 0.035 Uiso 1 1 calc R U . . .
C508 C 0.69699(9) 0.59776(16) 1.21608(8) 0.0272(5) Uani 1 1 d . U . . .
H508 H 0.7341 0.6102 1.2345 0.033 Uiso 1 1 calc R U . . .
C509 C 0.65933(8) 0.63948(14) 1.23372(8) 0.0219(4) Uani 1 1 d . U . . .
C510 C 0.60466(9) 0.62322(16) 1.20634(8) 0.0264(5) Uani 1 1 d . U . . .
H510 H 0.5790 0.6524 1.2181 0.032 Uiso 1 1 calc R U . . .
C511 C 0.58825(9) 0.56395(15) 1.16177(8) 0.0267(5) Uani 1 1 d . U . . .
H511 H 0.5511 0.5525 1.1429 0.032 Uiso 1 1 calc R U . . .
C512 C 0.64227(9) 0.73309(16) 1.30018(9) 0.0274(5) Uani 1 1 d . U . . .
H51A H 0.6228 0.6796 1.3094 0.033 Uiso 1 1 calc R U . . .
H51B H 0.6157 0.7752 1.2737 0.033 Uiso 1 1 calc R U . . .
C513 C 0.67337(9) 0.79032(16) 1.34942(8) 0.0281(5) Uani 1 1 d . U . . .
H51C H 0.6477 0.8226 1.3625 0.034 Uiso 1 1 calc R U . . .
H51D H 0.6937 0.8415 1.3395 0.034 Uiso 1 1 calc R U . . .
C514 C 0.71239(10) 0.73081(17) 1.39483(9) 0.0334(5) Uani 1 1 d . U . . .
H51E H 0.7405 0.7037 1.3834 0.040 Uiso 1 1 calc R U . . .
H51F H 0.6929 0.6761 1.4030 0.040 Uiso 1 1 calc R U . . .
C515 C 0.73870(11) 0.7917(2) 1.44510(9) 0.0464(7) Uani 1 1 d . U . . .
H51G H 0.7629 0.7510 1.4736 0.070 Uiso 1 1 calc R U . . .
H51H H 0.7109 0.8187 1.4565 0.070 Uiso 1 1 calc R U . . .
H51I H 0.7591 0.8445 1.4374 0.070 Uiso 1 1 calc R U . . .
C601 C 0.4770(3) 0.4887(7) 0.5832(3) 0.0262(13) Uani 0.669(8) 1 d . U P E 1
H601 H 0.5079 0.4976 0.6148 0.031 Uiso 0.669(8) 1 calc R U P E 1
C602 C 0.4718(2) 0.5454(3) 0.53924(18) 0.0267(10) Uani 0.669(8) 1 d . U P E 1
H602 H 0.4989 0.5906 0.5403 0.032 Uiso 0.669(8) 1 calc R U P E 1
C603 C 0.4262(2) 0.5345(3) 0.49362(17) 0.0210(10) Uani 0.669(8) 1 d . U P E 1
C604 C 0.3876(2) 0.4666(4) 0.49278(15) 0.0252(10) Uani 0.669(8) 1 d . U P E 1
H604 H 0.3562 0.4570 0.4619 0.030 Uiso 0.669(8) 1 calc R U P E 1
C605 C 0.3972(4) 0.4136(6) 0.5391(4) 0.0303(15) Uani 0.669(8) 1 d . U P E 1
H605 H 0.3709 0.3679 0.5393 0.036 Uiso 0.669(8) 1 calc R U P E 1
C60E C 0.3869(7) 0.3935(13) 0.5424(7) 0.025(2) Uani 0.331(8) 1 d . U P E 2
H60E H 0.3673 0.3398 0.5476 0.030 Uiso 0.331(8) 1 calc R U P E 2
C60D C 0.3663(4) 0.4408(7) 0.4947(3) 0.0249(19) Uani 0.331(8) 1 d . U P E 2
H60D H 0.3321 0.4245 0.4689 0.030 Uiso 0.331(8) 1 calc R U P E 2
C60C C 0.3971(4) 0.5132(7) 0.4854(3) 0.0192(18) Uani 0.331(8) 1 d . U P E 2
C60B C 0.4469(4) 0.5369(6) 0.5239(4) 0.0209(18) Uani 0.331(8) 1 d . U P E 2
H60B H 0.4688 0.5859 0.5179 0.025 Uiso 0.331(8) 1 calc R U P E 2
C60A C 0.4628(6) 0.4853(15) 0.5713(6) 0.029(3) Uani 0.331(8) 1 d . U P E 2
H60A H 0.4970 0.4988 0.5977 0.035 Uiso 0.331(8) 1 calc R U P E 2
C606 C 0.37491(12) 0.66444(17) 0.37303(9) 0.0377(6) Uani 1 1 d . U . . .
C607 C 0.41592(10) 0.70701(16) 0.36073(9) 0.0331(5) Uani 1 1 d . U . . .
H607 H 0.4523 0.6944 0.3826 0.040 Uiso 1 1 calc R U . . .
C608 C 0.40421(9) 0.76755(16) 0.31692(8) 0.0280(5) Uani 1 1 d . U . . .
H608 H 0.4323 0.7957 0.3083 0.034 Uiso 1 1 calc R U . . .
C609 C 0.35062(9) 0.78669(15) 0.28557(8) 0.0238(5) Uani 1 1 d . U . . .
C610 C 0.30981(10) 0.74377(17) 0.29785(9) 0.0324(5) Uani 1 1 d . U . . .
H610 H 0.2734 0.7567 0.2764 0.039 Uiso 1 1 calc R U . . .
C611 C 0.32188(11) 0.68276(18) 0.34085(10) 0.0389(6) Uani 1 1 d . U . . .
H611 H 0.2938 0.6529 0.3486 0.047 Uiso 1 1 calc R U . . .
C612 C 0.37550(8) 0.88711(16) 0.22592(8) 0.0251(5) Uani 1 1 d . U . . .
H61A H 0.3981 0.8355 0.2197 0.030 Uiso 1 1 calc R U . . .
H61B H 0.3988 0.9304 0.2543 0.030 Uiso 1 1 calc R U . . .
C613 C 0.34832(9) 0.94351(15) 0.17542(8) 0.0255(5) Uani 1 1 d . U . . .
H61C H 0.3759 0.9793 0.1666 0.031 Uiso 1 1 calc R U . . .
H61D H 0.3240 0.9917 0.1817 0.031 Uiso 1 1 calc R U . . .
C614 C 0.31612(9) 0.88054(16) 0.12795(8) 0.0271(5) Uani 1 1 d . U . . .
H61E H 0.2858 0.8508 0.1349 0.033 Uiso 1 1 calc R U . . .
H61F H 0.3393 0.8277 0.1241 0.033 Uiso 1 1 calc R U . . .
C615 C 0.29438(10) 0.93784(18) 0.07602(9) 0.0368(6) Uani 1 1 d . U . . .
H61G H 0.3242 0.9688 0.0695 0.055 Uiso 1 1 calc R U . . .
H61H H 0.2695 0.9875 0.0788 0.055 Uiso 1 1 calc R U . . .
H61I H 0.2755 0.8940 0.0464 0.055 Uiso 1 1 calc R U . . .
C701 C 0.01925(8) 0.75476(15) 0.28828(8) 0.0244(5) Uani 1 1 d . U . . .
C702 C -0.00591(8) 0.73613(15) 0.23409(8) 0.0232(4) Uani 1 1 d . U . . .
H702 H -0.0146 0.7872 0.2087 0.028 Uiso 1 1 calc R U . . .
C703 C -0.01817(8) 0.64007(16) 0.21787(8) 0.0240(5) Uani 1 1 d . U . . .
C704 C -0.00572(8) 0.56497(15) 0.25487(8) 0.0229(4) Uani 1 1 d . U . . .
H704 H -0.0148 0.5002 0.2434 0.028 Uiso 1 1 calc R U . . .
C705 C 0.01993(8) 0.58562(15) 0.30841(8) 0.0224(4) Uani 1 1 d . U . . .
C706 C 0.03307(8) 0.68152(15) 0.32584(8) 0.0230(4) Uani 1 1 d . U . . .
H706 H 0.0511 0.6956 0.3627 0.028 Uiso 1 1 calc R U . . .
C801 C 0.52267(8) 0.42787(14) 0.78779(8) 0.0197(4) Uani 1 1 d . U . . .
C802 C 0.53622(8) 0.35402(14) 0.82500(8) 0.0186(4) Uani 1 1 d . U . . .
H802 H 0.5536 0.3680 0.8619 0.022 Uiso 1 1 calc R U . . .
C803 C 0.52407(8) 0.25820(14) 0.80759(8) 0.0184(4) Uani 1 1 d . U . . .
C804 C 0.49941(8) 0.23778(15) 0.75360(8) 0.0206(4) Uani 1 1 d . U . . .
H804 H 0.4909 0.1730 0.7418 0.025 Uiso 1 1 calc R U . . .
C805 C 0.48723(8) 0.31330(15) 0.71690(8) 0.0198(4) Uani 1 1 d . U . . .
C806 C 0.49818(8) 0.40915(14) 0.73326(8) 0.0204(4) Uani 1 1 d . U . . .
H806 H 0.4892 0.4603 0.7080 0.025 Uiso 1 1 calc R U . . .

loop_
_atom_site_aniso_label
_atom_site_aniso_U_11
_atom_site_aniso_U_22
_atom_site_aniso_U_33
_atom_site_aniso_U_23
_atom_site_aniso_U_13
_atom_site_aniso_U_12
O101 0.0227(8) 0.0334(9) 0.0241(8) -0.0047(7) 0.0095(6) -0.0018(7)
O201 0.0270(8) 0.0287(8) 0.0235(8) 0.0030(6) 0.0093(6) -0.0008(6)
O301 0.0336(9) 0.0310(9) 0.0300(8) -0.0081(7) 0.0185(7) -0.0069(7)
O401 0.0229(7) 0.0291(8) 0.0218(7) -0.0057(6) 0.0083(6) -0.0004(6)
O501 0.0237(8) 0.0267(8) 0.0240(8) -0.0075(6) 0.0091(6) -0.0037(6)
O601 0.0257(8) 0.0290(8) 0.0198(7) 0.0056(6) 0.0105(6) 0.0058(6)
O701 0.0554(11) 0.0182(8) 0.0237(9) -0.0012(7) 0.0124(8) -0.0033(7)
O702 0.0376(9) 0.0285(9) 0.0197(8) -0.0005(7) 0.0072(7) 0.0011(7)
O703 0.0413(9) 0.0207(8) 0.0217(8) 0.0021(7) 0.0111(7) 0.0000(7)
O801 0.0428(10) 0.0167(7) 0.0204(8) -0.0006(6) 0.0086(7) -0.0041(7)
O802 0.0348(9) 0.0165(7) 0.0177(8) 0.0011(6) 0.0080(7) 0.0006(6)
O803 0.0363(9) 0.0249(8) 0.0141(7) -0.0012(6) 0.0075(6) -0.0007(7)
N101 0.040(4) 0.022(5) 0.034(4) 0.000(3) 0.010(3) -0.011(3)
N102 0.029(2) 0.028(2) 0.024(2) 0.0040(17) 0.0074(17) -0.0014(16)
N103 0.030(2) 0.024(2) 0.022(2) 0.0029(17) 0.0075(19) -0.0044(17)
N10C 0.034(5) 0.011(4) 0.013(4) 0.002(3) 0.011(3) -0.002(4)
N10B 0.026(3) 0.021(3) 0.026(3) 0.003(2) 0.010(2) -0.004(2)
N10A 0.030(3) 0.028(3) 0.024(3) -0.003(2) 0.009(2) -0.004(2)
N201 0.0352(10) 0.0283(10) 0.0219(9) -0.0007(8) 0.0076(8) 0.0080(9)
N202 0.0243(13) 0.0288(13) 0.0165(15) -0.0019(10) 0.0030(10) 0.0030(9)
N203 0.0231(13) 0.0264(14) 0.0191(13) -0.0045(10) 0.0050(10) 0.0019(10)
N20B 0.052(8) 0.031(8) 0.020(6) -0.008(5) 0.007(5) 0.005(6)
N20A 0.047(8) 0.032(8) 0.030(6) -0.001(5) 0.011(5) 0.011(5)
N301 0.0588(14) 0.0271(10) 0.0254(10) -0.0006(9) 0.0215(10) -0.0114(10)
N302 0.0326(10) 0.0344(11) 0.0268(10) 0.0023(9) 0.0101(8) -0.0039(9)
N303 0.0422(12) 0.0260(10) 0.0315(10) 0.0042(8) 0.0204(9) 0.0013(9)
N401 0.0387(11) 0.0246(10) 0.0209(9) 0.0021(8) 0.0109(8) -0.0053(8)
N402 0.0267(13) 0.0264(14) 0.0203(13) 0.0024(11) 0.0065(10) -0.0032(10)
N403 0.0221(14) 0.0261(13) 0.0195(15) 0.0027(11) 0.0030(12) -0.0018(10)
N40B 0.034(7) 0.020(6) 0.022(5) 0.005(4) 0.007(5) -0.001(5)
N40A 0.028(7) 0.023(6) 0.013(5) 0.012(4) 0.003(4) -0.006(4)
N501 0.0460(12) 0.0231(10) 0.0202(9) 0.0005(8) 0.0140(9) -0.0049(9)
N502 0.0277(12) 0.0221(13) 0.0178(12) -0.0010(10) 0.0092(9) -0.0018(10)
N503 0.0236(13) 0.0240(12) 0.0172(13) 0.0001(10) 0.0070(11) -0.0015(10)
N50B 0.036(7) 0.022(6) 0.019(5) 0.010(4) 0.013(5) -0.002(5)
N50A 0.035(7) 0.029(7) 0.024(6) 0.001(5) 0.006(5) -0.006(5)
N601 0.032(4) 0.028(3) 0.016(2) 0.0011(16) 0.009(3) 0.009(3)
N602 0.0315(19) 0.0266(17) 0.0196(19) -0.0015(14) 0.0082(16) 0.0035(13)
N603 0.0281(18) 0.0276(19) 0.0204(18) -0.0011(14) 0.0086(16) 0.0054(16)
N60C 0.025(4) 0.024(3) 0.024(3) 0.0000(10) 0.0089(15) 0.0000(10)
N60B 0.031(3) 0.028(3) 0.018(3) 0.000(2) 0.009(2) 0.002(2)
N60A 0.037(4) 0.022(3) 0.020(4) -0.004(3) 0.015(3) 0.002(3)
C101 0.036(3) 0.027(4) 0.022(4) -0.004(3) 0.013(3) -0.007(3)
C102 0.029(3) 0.029(3) 0.029(3) 0.003(2) 0.013(2) 0.000(2)
C103 0.019(3) 0.025(3) 0.022(2) 0.0021(18) 0.008(2) -0.004(2)
C104 0.023(4) 0.024(2) 0.032(3) 0.000(2) 0.006(3) -0.001(3)
C105 0.035(4) 0.028(4) 0.031(5) 0.003(3) 0.002(4) -0.002(3)
C10A 0.034(4) 0.027(5) 0.026(5) 0.000(4) 0.011(4) 0.004(3)
C10B 0.020(4) 0.025(4) 0.021(3) -0.004(3) 0.006(3) 0.002(3)
C10C 0.013(4) 0.020(3) 0.019(3) -0.001(2) 0.005(3) -0.004(3)
C10D 0.015(4) 0.029(3) 0.023(4) -0.005(3) 0.007(3) -0.004(3)
C10E 0.030(5) 0.017(4) 0.021(5) -0.006(4) 0.006(4) -0.005(3)
C106 0.092(2) 0.0342(14) 0.0251(13) -0.0046(11) 0.0248(14) -0.0304(14)
C107 0.080(2) 0.0327(14) 0.0434(15) -0.0066(12) 0.0433(15) -0.0108(13)
C108 0.0417(14) 0.0338(13) 0.0367(13) -0.0015(11) 0.0235(11) -0.0063(11)
C109 0.0330(12) 0.0262(11) 0.0194(10) -0.0006(9) 0.0104(9) -0.0077(9)
C110 0.0374(13) 0.0372(14) 0.0282(12) 0.0014(11) 0.0077(10) -0.0117(11)
C111 0.0605(17) 0.0417(15) 0.0272(13) 0.0015(11) 0.0053(12) -0.0266(13)
C112 0.0276(12) 0.0291(12) 0.0302(12) 0.0000(10) 0.0121(10) 0.0031(10)
C113 0.0392(13) 0.0261(12) 0.0288(12) 0.0010(10) 0.0146(10) 0.0036(10)
C114 0.0465(14) 0.0246(12) 0.0304(12) 0.0020(10) 0.0180(11) 0.0064(11)
C115 0.0585(17) 0.0358(14) 0.0282(13) 0.0002(11) 0.0146(12) 0.0062(13)
C201 0.0358(13) 0.0300(12) 0.0295(12) -0.0019(10) 0.0090(10) 0.0050(10)
C202 0.0432(14) 0.0305(13) 0.0311(12) -0.0020(10) 0.0166(11) 0.0059(11)
C203 0.0453(14) 0.0273(12) 0.0273(12) -0.0010(10) 0.0171(10) 0.0117(11)
C204 0.0376(13) 0.0381(14) 0.0210(11) -0.0057(10) 0.0020(10) 0.0102(11)
C205 0.0371(13) 0.0315(13) 0.0255(12) -0.0048(10) 0.0081(10) 0.0032(10)
C206 0.0430(13) 0.0258(12) 0.0192(10) -0.0021(9) 0.0098(10) 0.0033(10)
C207 0.0328(12) 0.0317(13) 0.0231(11) -0.0057(10) -0.0017(10) 0.0051(10)
C208 0.0307(12) 0.0300(12) 0.0238(11) -0.0041(10) 0.0068(9) -0.0009(10)
C209 0.0293(11) 0.0253(11) 0.0163(10) -0.0049(9) 0.0056(9) 0.0005(9)
C210 0.0304(12) 0.0323(12) 0.0240(11) 0.0030(10) 0.0093(9) 0.0044(10)
C211 0.0372(13) 0.0349(13) 0.0290(12) 0.0026(10) 0.0143(10) 0.0032(11)
C212 0.0306(12) 0.0296(12) 0.0303(12) -0.0026(10) 0.0126(10) -0.0067(10)
C213 0.0373(13) 0.0243(11) 0.0313(12) -0.0015(10) 0.0162(10) -0.0076(10)
C214 0.0505(15) 0.0273(12) 0.0251(11) -0.0016(10) 0.0183(11) -0.0053(11)
C215 0.0600(17) 0.0380(15) 0.0318(13) 0.0029(11) 0.0195(12) -0.0027(13)
C301 0.0600(16) 0.0277(13) 0.0279(12) 0.0035(10) 0.0186(12) -0.0028(12)
C302 0.0471(14) 0.0335(13) 0.0253(12) 0.0036(10) 0.0146(11) 0.0006(11)
C303 0.0390(13) 0.0316(12) 0.0205(11) 0.0032(9) 0.0124(10) -0.0088(10)
C304 0.0442(14) 0.0346(13) 0.0338(13) 0.0005(11) 0.0229(11) -0.0067(11)
C305 0.0496(15) 0.0400(14) 0.0296(13) -0.0037(11) 0.0192(12) -0.0160(12)
C306 0.0353(12) 0.0229(11) 0.0184(10) 0.0017(9) 0.0106(9) -0.0030(9)
C307 0.0338(12) 0.0319(12) 0.0269(12) -0.0019(10) 0.0164(10) -0.0014(10)
C308 0.0269(11) 0.0318(12) 0.0274(11) -0.0051(10) 0.0125(9) -0.0057(10)
C309 0.0341(12) 0.0218(11) 0.0222(11) 0.0007(9) 0.0148(9) -0.0038(9)
C310 0.0310(12) 0.0250(11) 0.0289(12) 0.0022(9) 0.0143(10) 0.0017(9)
C311 0.0292(12) 0.0284(12) 0.0245(11) 0.0041(9) 0.0089(9) -0.0001(9)
C312 0.0385(13) 0.0265(12) 0.0359(13) -0.0045(10) 0.0235(11) -0.0011(10)
C313 0.0506(15) 0.0244(12) 0.0367(13) -0.0048(10) 0.0244(12) -0.0007(11)
C314 0.0657(18) 0.0330(13) 0.0296(13) -0.0018(11) 0.0242(12) -0.0005(12)
C315 0.074(2) 0.0550(18) 0.0322(14) -0.0034(13) 0.0216(14) -0.0042(16)
C401 0.0392(13) 0.0312(13) 0.0322(12) 0.0070(10) 0.0155(11) -0.0028(11)
C402 0.0436(14) 0.0361(14) 0.0299(13) 0.0059(11) 0.0087(11) -0.0084(11)
C403 0.0502(15) 0.0309(12) 0.0193(11) 0.0016(10) 0.0129(10) -0.0138(11)
C404 0.0569(16) 0.0239(12) 0.0342(13) 0.0009(10) 0.0245(12) -0.0010(11)
C405 0.0366(13) 0.0273(12) 0.0304(12) 0.0034(10) 0.0115(10) -0.0023(10)
C406 0.0433(13) 0.0227(11) 0.0208(11) 0.0020(9) 0.0064(10) -0.0067(10)
C407 0.0459(14) 0.0314(12) 0.0247(11) 0.0001(10) 0.0203(10) -0.0011(11)
C408 0.0313(12) 0.0324(12) 0.0241(11) -0.0004(10) 0.0127(9) -0.0018(10)
C409 0.0297(11) 0.0234(11) 0.0190(10) 0.0019(9) 0.0081(9) -0.0015(9)
C410 0.0298(12) 0.0295(12) 0.0335(13) -0.0013(10) 0.0092(10) -0.0012(10)
C411 0.0352(13) 0.0300(13) 0.0319(13) -0.0020(10) 0.0054(10) -0.0053(10)
C412 0.0246(11) 0.0244(11) 0.0330(12) -0.0014(10) 0.0123(9) 0.0042(9)
C413 0.0299(12) 0.0214(11) 0.0296(12) -0.0017(9) 0.0134(9) 0.0032(9)
C414 0.0425(13) 0.0222(11) 0.0276(11) -0.0018(9) 0.0182(10) 0.0020(10)
C415 0.0543(16) 0.0288(13) 0.0298(13) -0.0025(10) 0.0169(12) 0.0010(12)
C501 0.0506(15) 0.0260(12) 0.0235(12) 0.0035(10) 0.0094(11) -0.0017(11)
C502 0.0527(15) 0.0315(13) 0.0242(12) 0.0014(10) 0.0091(11) -0.0009(11)
C503 0.0440(14) 0.0338(13) 0.0194(11) 0.0038(10) 0.0110(10) -0.0086(11)
C504 0.0564(16) 0.0239(12) 0.0441(14) -0.0010(11) 0.0352(12) -0.0024(11)
C505 0.0446(14) 0.0317(13) 0.0351(13) -0.0009(11) 0.0196(11) -0.0085(11)
C506 0.0377(12) 0.0227(11) 0.0160(10) 0.0012(9) 0.0073(9) -0.0059(9)
C507 0.0365(12) 0.0274(12) 0.0286(12) -0.0031(10) 0.0174(10) 0.0006(10)
C508 0.0278(11) 0.0280(12) 0.0255(11) -0.0047(9) 0.0096(9) -0.0035(9)
C509 0.0269(11) 0.0177(10) 0.0199(10) 0.0004(8) 0.0072(9) -0.0023(8)
C510 0.0271(11) 0.0246(11) 0.0263(11) 0.0002(9) 0.0084(9) -0.0026(9)
C511 0.0287(11) 0.0261(11) 0.0209(11) 0.0026(9) 0.0043(9) -0.0039(9)
C512 0.0279(11) 0.0253(11) 0.0305(12) -0.0040(9) 0.0125(10) 0.0027(9)
C513 0.0340(12) 0.0226(11) 0.0282(12) -0.0048(9) 0.0122(10) 0.0028(9)
C514 0.0433(14) 0.0323(13) 0.0260(12) 0.0016(10) 0.0146(11) 0.0061(11)
C515 0.0541(17) 0.0591(18) 0.0211(12) -0.0025(12) 0.0082(12) 0.0144(14)
C601 0.032(3) 0.024(2) 0.018(3) 0.002(2) 0.004(2) 0.009(2)
C602 0.030(2) 0.028(2) 0.020(2) -0.0004(16) 0.0059(18) 0.0036(19)
C603 0.028(3) 0.0189(18) 0.0145(18) -0.0032(15) 0.0056(17) 0.0056(17)
C604 0.027(3) 0.027(3) 0.0201(18) -0.0041(17) 0.0065(17) 0.000(2)
C605 0.039(4) 0.026(3) 0.028(2) -0.004(2) 0.014(2) 0.002(2)
C60E 0.026(5) 0.031(6) 0.017(4) -0.002(3) 0.006(3) 0.004(4)
C60D 0.025(4) 0.027(4) 0.021(3) -0.003(3) 0.006(3) -0.002(3)
C60C 0.019(4) 0.023(4) 0.015(3) -0.008(3) 0.005(3) -0.004(3)
C60B 0.022(4) 0.020(3) 0.018(4) -0.003(3) 0.004(3) -0.005(3)
C60A 0.026(6) 0.032(5) 0.022(5) -0.001(4) 0.002(4) 0.000(4)
C606 0.0713(17) 0.0250(12) 0.0214(11) 0.0042(10) 0.0227(12) 0.0120(12)
C607 0.0470(14) 0.0262(12) 0.0200(11) -0.0004(9) 0.0055(10) 0.0132(11)
C608 0.0365(12) 0.0281(12) 0.0173(10) -0.0009(9) 0.0074(9) 0.0083(10)
C609 0.0357(12) 0.0212(11) 0.0169(10) 0.0013(8) 0.0128(9) 0.0073(9)
C610 0.0386(13) 0.0341(13) 0.0296(12) 0.0030(10) 0.0187(10) 0.0064(11)
C611 0.0593(16) 0.0340(13) 0.0343(13) 0.0064(11) 0.0301(12) 0.0059(12)
C612 0.0273(11) 0.0242(11) 0.0230(11) 0.0002(9) 0.0086(9) 0.0012(9)
C613 0.0320(12) 0.0203(11) 0.0238(11) 0.0020(9) 0.0099(9) -0.0017(9)
C614 0.0370(13) 0.0239(11) 0.0207(11) -0.0003(9) 0.0110(9) -0.0010(10)
C615 0.0447(14) 0.0389(14) 0.0245(12) 0.0033(11) 0.0103(11) -0.0051(12)
C701 0.0293(11) 0.0197(10) 0.0274(11) -0.0019(9) 0.0142(9) 0.0004(9)
C702 0.0271(11) 0.0214(10) 0.0224(10) 0.0043(9) 0.0109(9) 0.0044(9)
C703 0.0228(11) 0.0293(11) 0.0215(10) -0.0016(9) 0.0102(9) 0.0026(9)
C704 0.0287(11) 0.0170(10) 0.0254(11) -0.0018(8) 0.0127(9) 0.0004(9)
C705 0.0270(11) 0.0197(10) 0.0235(10) 0.0023(8) 0.0129(9) 0.0021(9)
C706 0.0288(11) 0.0214(10) 0.0198(10) 0.0005(8) 0.0103(9) -0.0004(9)
C801 0.0212(10) 0.0163(10) 0.0217(10) 0.0006(8) 0.0081(8) -0.0005(8)
C802 0.0205(10) 0.0201(10) 0.0140(9) -0.0008(8) 0.0050(8) -0.0001(8)
C803 0.0194(10) 0.0178(10) 0.0188(10) 0.0033(8) 0.0081(8) 0.0022(8)
C804 0.0248(10) 0.0176(10) 0.0204(10) -0.0027(8) 0.0095(8) -0.0005(8)
C805 0.0205(10) 0.0241(10) 0.0156(9) -0.0015(8) 0.0077(8) 0.0003(8)
C806 0.0245(11) 0.0192(10) 0.0185(10) 0.0040(8) 0.0092(8) 0.0019(8)

loop_
_atom_type_symbol
_atom_type_description
_atom_type_scat_dispersion_real
_atom_type_scat_dispersion_imag
_atom_type_scat_source
C C 0.0033 0.0016 'International Tables Vol C Tables 4.2.6.8 and 6.1.1.4'
H H 0.0000 0.0000 'International Tables Vol C Tables 4.2.6.8 and 6.1.1.4'
N N 0.0061 0.0033 'International Tables Vol C Tables 4.2.6.8 and 6.1.1.4'
O O 0.0106 0.0060 'International Tables Vol C Tables 4.2.6.8 and 6.1.1.4'

loop_
_geom_angle_atom_site_label_1
_geom_angle_atom_site_label_2
_geom_angle_atom_site_label_3
_geom_angle
C109 O101 C112 116.95(16)
C209 O201 C212 117.91(16)
C309 O301 C312 118.00(17)
C409 O401 C412 116.48(16)
C509 O501 C512 117.29(16)
C609 O601 C612 118.15(16)
C101 N101 C105 117.6(16)
N103 N102 C103 113.5(6)
N102 N103 C106 107.0(5)
C10E N10C C10A 112.6(18)
N10A N10B C106 102.9(7)
N10B N10A C10C 111.4(8)
C205 N201 C201 117.2(2)
N203 N202 C203 111.0(3)
N202 N203 C206 113.8(3)
N20A N20B C206 97(2)
N20B N20A C203 91.3(17)
C305 N301 C301 117.1(2)
N303 N302 C303 111.89(19)
N302 N303 C306 113.39(19)
C401 N401 C405 116.9(2)
N403 N402 C403 111.4(3)
N402 N403 C406 113.3(3)
N40A N40B C406 95.9(16)
N40B N40A C403 87.6(13)
C505 N501 C501 116.9(2)
N503 N502 C503 112.2(2)
N502 N503 C506 112.8(3)
N50A N50B C506 101.2(17)
N50B N50A C503 81.9(12)
N50B N50A C504 125.5(15)
C503 N50A C504 44.3(5)
C601 N601 C605 117.0(9)
N603 N602 C603 111.7(4)
N602 N603 C606 108.9(4)
C60E N60C C60A 116(2)
N60A N60B C60C 111.9(9)
N60B N60A C606 105.1(9)
N101 C101 C102 124.7(14)
C103 C102 C101 117.4(9)
C102 C103 C104 119.1(6)
C102 C103 N102 116.6(6)
C104 C103 N102 124.2(6)
C103 C104 C105 118.0(9)
N101 C105 C104 121.7(14)
C10B C10A N10C 122.7(16)
C10A C10B C10C 119.3(11)
C10D C10C C10B 119.4(7)
C10D C10C N10A 115.7(7)
C10B C10C N10A 124.9(7)
C10C C10D C10E 118.4(11)
N10C C10E C10D 126.0(17)
C111 C106 C107 118.6(2)
C111 C106 N103 105.3(3)
C107 C106 N103 136.0(3)
C111 C106 N10B 142.9(4)
C107 C106 N10B 98.5(3)
C108 C107 C106 121.2(3)
C107 C108 C109 119.2(2)
O101 C109 C110 124.1(2)
O101 C109 C108 115.6(2)
C110 C109 C108 120.3(2)
C111 C110 C109 119.0(3)
C106 C111 C110 121.7(3)
O101 C112 C113 109.77(18)
C112 C113 C114 114.97(19)
C113 C114 C115 112.26(19)
N201 C201 C202 123.8(2)
C203 C202 C201 118.5(2)
C202 C203 C204 119.6(2)
C202 C203 N202 115.6(2)
C204 C203 N202 124.8(2)
C202 C203 N20A 154.3(8)
C204 C203 N20A 82.7(9)
C205 C204 C203 117.9(2)
N201 C205 C204 123.0(2)
C211 C206 C207 119.2(2)
C211 C206 N203 114.2(2)
C207 C206 N203 126.6(2)
C211 C206 N20B 149.4(9)
C207 C206 N20B 91.4(9)
C208 C207 C206 120.7(2)
C207 C208 C209 119.1(2)
O201 C209 C210 115.71(19)
O201 C209 C208 124.1(2)
C210 C209 C208 120.1(2)
C211 C210 C209 120.0(2)
C210 C211 C206 120.8(2)
O201 C212 C213 108.16(18)
C212 C213 C214 113.49(19)
C213 C214 C215 112.15(19)
N301 C301 C302 123.8(2)
C303 C302 C301 118.0(2)
C302 C303 C304 120.1(2)
C302 C303 N302 116.7(2)
C304 C303 N302 123.1(2)
C303 C304 C305 117.6(2)
N301 C305 C304 123.3(2)
C311 C306 C307 119.9(2)
C311 C306 N303 114.5(2)
C307 C306 N303 125.5(2)
C308 C307 C306 119.8(2)
C307 C308 C309 120.1(2)
O301 C309 C310 124.36(19)
O301 C309 C308 115.53(19)
C310 C309 C308 120.1(2)
C311 C310 C309 119.0(2)
C310 C311 C306 121.0(2)
O301 C312 C313 107.14(18)
C312 C313 C314 113.34(19)
C313 C314 C315 112.6(2)
N401 C401 C402 124.5(2)
C403 C402 C401 119.1(2)
C402 C403 C404 118.7(2)
C402 C403 N402 115.6(2)
C404 C403 N402 125.6(2)
C402 C403 N40A 156.3(6)
C404 C403 N40A 82.8(6)
C403 C404 C405 118.4(2)
N401 C405 C404 122.4(2)
C411 C406 C407 119.5(2)
C411 C406 N403 113.6(2)
C407 C406 N403 126.8(2)
C411 C406 N40B 148.8(8)
C407 C406 N40B 91.7(7)
C408 C407 C406 120.3(2)
C407 C408 C409 119.8(2)
O401 C409 C410 124.26(19)
O401 C409 C408 115.92(19)
C410 C409 C408 119.8(2)
C411 C410 C409 119.4(2)
C406 C411 C410 121.1(2)
O401 C412 C413 108.99(17)
C412 C413 C414 114.16(18)
C413 C414 C415 112.71(18)
N501 C501 C502 124.3(2)
C503 C502 C501 118.8(2)
C502 C503 C504 119.5(2)
C502 C503 N502 116.2(2)
C504 C503 N502 124.2(2)
C502 C503 N50A 165.4(7)
C504 C503 N50A 74.4(6)
C503 C504 C505 118.0(2)
C503 C504 N50A 61.3(5)
C505 C504 N50A 176.2(5)
N501 C505 C504 122.5(2)
C511 C506 C507 120.1(2)
C511 C506 N503 113.7(2)
C507 C506 N503 126.3(2)
C511 C506 N50B 144.2(8)
C507 C506 N50B 95.8(8)
C508 C507 C506 119.8(2)
C507 C508 C509 119.8(2)
O501 C509 C508 115.63(18)
O501 C509 C510 123.90(19)
C508 C509 C510 120.47(19)
C511 C510 C509 119.2(2)
C506 C511 C510 120.6(2)
O501 C512 C513 108.22(17)
C512 C513 C514 114.60(18)
C513 C514 C515 111.67(19)
N601 C601 C602 123.7(6)
C601 C602 C603 118.3(5)
C602 C603 C604 119.7(4)
C602 C603 N602 115.8(4)
C604 C603 N602 124.6(4)
C605 C604 C603 117.0(5)
N601 C605 C604 124.4(6)
N60C C60E C60D 124.9(16)
C60E C60D C60C 117.2(9)
C60D C60C C60B 120.7(8)
C60D C60C N60B 115.6(8)
C60B C60C N60B 123.6(9)
C60A C60B C60C 116.6(9)
N60C C60A C60B 123.7(14)
C611 C606 C607 119.5(2)
C611 C606 N603 108.3(3)
C607 C606 N603 132.2(3)
C611 C606 N60A 139.9(4)
C607 C606 N60A 100.7(4)
C608 C607 C606 120.6(2)
C607 C608 C609 119.1(2)
O601 C609 C610 116.03(19)
O601 C609 C608 123.92(19)
C610 C609 C608 120.0(2)
C611 C610 C609 120.3(2)
C610 C611 C606 120.4(2)
O601 C612 C613 108.37(17)
C612 C613 C614 113.48(17)
C613 C614 C615 112.31(18)
O701 C701 C706 120.82(19)
O701 C701 C702 117.20(19)
C706 C701 C702 121.97(19)
C701 C702 C703 118.13(19)
O702 C703 C704 116.39(19)
O702 C703 C702 122.42(19)
C704 C703 C702 121.19(19)
C705 C704 C703 119.34(19)
O703 C705 C704 117.27(18)
O703 C705 C706 122.03(18)
C704 C705 C706 120.70(19)
C701 C706 C705 118.65(19)
O801 C801 C802 121.33(18)
O801 C801 C806 117.15(17)
C802 C801 C806 121.52(18)
C801 C802 C803 119.24(18)
O802 C803 C804 117.40(18)
O802 C803 C802 122.29(17)
C804 C803 C802 120.31(18)
C803 C804 C805 119.28(18)
O803 C805 C804 115.99(18)
O803 C805 C806 122.54(18)
C804 C805 C806 121.46(18)
C805 C806 C801 118.17(18)

loop_
_geom_bond_atom_site_label_1
_geom_bond_atom_site_label_2
_geom_bond_distance
O101 C109 1.365(2)
O101 C112 1.440(2)
O201 C209 1.359(2)
O201 C212 1.441(2)
O301 C309 1.350(2)
O301 C312 1.439(2)
O401 C409 1.362(2)
O401 C412 1.443(2)
O501 C509 1.357(2)
O501 C512 1.441(2)
O601 C609 1.358(2)
O601 C612 1.441(2)
O701 C701 1.370(2)
O702 C703 1.360(2)
O703 C705 1.368(2)
O801 C801 1.363(2)
O802 C803 1.361(2)
O803 C805 1.365(2)
N101 C101 1.26(2)
N101 C105 1.37(2)
N102 N103 1.264(9)
N102 C103 1.434(9)
N103 C106 1.450(7)
N10C C10E 1.32(3)
N10C C10A 1.47(3)
N10B N10A 1.272(12)
N10B C106 1.496(9)
N10A C10C 1.433(11)
N201 C205 1.337(3)
N201 C201 1.340(3)
N202 N203 1.261(5)
N202 C203 1.445(4)
N203 C206 1.424(4)
N20B N20A 1.26(4)
N20B C206 1.55(3)
N20A C203 1.69(2)
N301 C305 1.331(3)
N301 C301 1.347(3)
N302 N303 1.240(3)
N302 C303 1.443(3)
N303 C306 1.432(3)
N401 C401 1.339(3)
N401 C405 1.341(3)
N402 N403 1.255(5)
N402 C403 1.443(4)
N403 C406 1.428(4)
N40B N40A 1.29(3)
N40B C406 1.54(2)
N40A C403 1.739(18)
N501 C505 1.337(3)
N501 C501 1.340(3)
N502 N503 1.256(4)
N502 C503 1.439(3)
N503 C506 1.417(3)
N50B N50A 1.31(3)
N50B C506 1.56(2)
N50A C503 1.748(17)
N50A C504 1.92(2)
N601 C601 1.328(12)
N601 C605 1.344(13)
N602 N603 1.260(6)
N602 C603 1.441(6)
N603 C606 1.437(5)
N60C C60E 1.33(3)
N60C C60A 1.35(3)
N60B N60A 1.264(12)
N60B C60C 1.437(12)
N60A C606 1.508(10)
C101 C102 1.392(10)
C102 C103 1.377(7)
C103 C104 1.383(7)
C104 C105 1.384(13)
C10A C10B 1.339(14)
C10B C10C 1.393(9)
C10C C10D 1.372(8)
C10D C10E 1.380(16)
C106 C111 1.378(4)
C106 C107 1.390(4)
C107 C108 1.379(3)
C108 C109 1.395(3)
C109 C110 1.392(3)
C110 C111 1.380(3)
C112 C113 1.510(3)
C113 C114 1.517(3)
C114 C115 1.522(3)
C201 C202 1.375(3)
C202 C203 1.363(3)
C203 C204 1.392(3)
C204 C205 1.389(3)
C206 C211 1.385(3)
C206 C207 1.397(3)
C207 C208 1.387(3)
C208 C209 1.398(3)
C209 C210 1.391(3)
C210 C211 1.374(3)
C212 C213 1.506(3)
C213 C214 1.516(3)
C214 C215 1.524(3)
C301 C302 1.380(3)
C302 C303 1.368(3)
C303 C304 1.388(3)
C304 C305 1.396(3)
C306 C311 1.385(3)
C306 C307 1.397(3)
C307 C308 1.370(3)
C308 C309 1.405(3)
C309 C310 1.396(3)
C310 C311 1.380(3)
C312 C313 1.500(3)
C313 C314 1.516(3)
C314 C315 1.520(3)
C401 C402 1.363(3)
C402 C403 1.362(3)
C403 C404 1.396(3)
C404 C405 1.400(3)
C406 C411 1.376(3)
C406 C407 1.398(3)
C407 C408 1.380(3)
C408 C409 1.402(3)
C409 C410 1.395(3)
C410 C411 1.386(3)
C412 C413 1.517(3)
C413 C414 1.519(3)
C414 C415 1.527(3)
C501 C502 1.373(3)
C502 C503 1.354(3)
C503 C504 1.391(3)
C504 C505 1.409(3)
C506 C511 1.381(3)
C506 C507 1.400(3)
C507 C508 1.378(3)
C508 C509 1.393(3)
C509 C510 1.395(3)
C510 C511 1.385(3)
C512 C513 1.505(3)
C513 C514 1.524(3)
C514 C515 1.529(3)
C601 C602 1.385(8)
C602 C603 1.385(5)
C603 C604 1.391(6)
C604 C605 1.388(8)
C60E C60D 1.364(17)
C60D C60C 1.380(11)
C60C C60B 1.392(11)
C60B C60A 1.386(18)
C606 C611 1.388(4)
C606 C607 1.393(4)
C607 C608 1.386(3)
C608 C609 1.397(3)
C609 C610 1.390(3)
C610 C611 1.372(3)
C612 C613 1.503(3)
C613 C614 1.524(3)
C614 C615 1.524(3)
C701 C706 1.382(3)
C701 C702 1.388(3)
C702 C703 1.399(3)
C703 C704 1.392(3)
C704 C705 1.380(3)
C705 C706 1.407(3)
C801 C802 1.383(3)
C801 C806 1.395(3)
C802 C803 1.403(3)
C803 C804 1.387(3)
C804 C805 1.392(3)
C805 C806 1.393(3)

loop_
_geom_hbond_atom_site_label_D
_geom_hbond_atom_site_label_H
_geom_hbond_atom_site_label_A
_geom_hbond_distance_DH
_geom_hbond_distance_HA
_geom_hbond_distance_DA
_geom_hbond_angle_DHA
_geom_hbond_site_symmetry_A
O803 H83 N601 0.86(3) 1.93(3) 2.762(12) 160(2) .
O803 H83 N60C 0.86(3) 1.91(4) 2.73(3) 158(3) .
O802 H82 N501 0.86(3) 1.89(3) 2.754(2) 174(3) .
O801 H81 N401 0.84(3) 1.96(3) 2.787(2) 167(3) .
O703 H73 N301 0.94(4) 1.82(4) 2.751(2) 172(3) .
O702 H72 N201 0.86(3) 1.92(3) 2.745(2) 161(3) .
O701 H71 N101 0.91(2) 1.91(3) 2.797(18) 164(2) .
O701 H71 N10C 0.91(2) 1.89(3) 2.79(2) 168(2) .
C108 H108 O501 0.95 2.58 3.395(3) 144.1 3_677
C210 H210 O601 0.95 2.59 3.483(3) 156.7 3_575
C212 H21A O701 0.99 2.62 3.470(3) 143.7 3_575
C308 H308 O401 0.95 2.58 3.461(3) 153.9 3_677
C408 H408 O301 0.95 2.64 3.558(3) 163.8 3_677
C412 H41A O801 0.99 2.63 3.482(3) 144.8 4_576
C508 H508 O101 0.95 2.52 3.407(3) 155.4 3_677
C610 H610 O201 0.95 2.58 3.462(3) 153.9 3_575
C704 H704 O701 0.95 2.39 3.319(3) 165.5 2_545
C706 H706 N301 0.95 2.63 3.318(3) 129.7 .
C802 H802 N501 0.95 2.62 3.308(3) 129.6 .
C804 H804 O801 0.95 2.37 3.313(2) 169.9 2_646
